data_4111664
loop_
_publ_author_name
'Evgeny V. Dikarev'
'Haitao Zhang'
'Bo Li'

_publ_section_title
;
 Heterometallic Bismuth-Transition Metal Homoleptic \b-Diketonates
;
_journal_name_full 'Journal of the American Chemical Society'
_journal_page_first 6156
_journal_page_last 6157
_journal_paper_doi 10.1021/ja051265m
_journal_volume 127
_journal_year 2005
_chemical_formula_moiety 'Bi2 Zn (C F3 C O C H C O C F3)8'
_chemical_formula_sum 'C40 H8 Bi2 F48 O16 Zn'
_chemical_formula_weight 2139.79
_chemical_name_systematic
; 
 di(bis(1,1,1,5,5,5-hexafluoroacetylacetonato)-(mu2-1,1,1,5,5,5-hexafluoro-
 acetylacetonato)-bismuth(iii))-bis(1,1,1,5,5,5-hexafluoroacetylacetonato)-
 zinc(ii)  
;
_space_group_IT_number 2
_symmetry_cell_setting triclinic
_symmetry_space_group_name_Hall '-P 1'
_symmetry_space_group_name_H-M 'P -1'
_atom_sites_solution_hydrogens geom
_atom_sites_solution_primary direct
_atom_sites_solution_secondary difmap
_audit_creation_method SHELXL-97
_cell_angle_alpha 107.8010(10)
_cell_angle_beta 93.3070(10)
_cell_angle_gamma 111.1380(10)
_cell_formula_units_Z 1
_cell_length_a 8.7341(4)
_cell_length_b 11.6818(6)
_cell_length_c 17.0724(9)
_cell_measurement_reflns_used 7613
_cell_measurement_temperature 173(2)
_cell_measurement_theta_max 28.18
_cell_measurement_theta_min 2.53
_cell_volume 1519.00(13)
_computing_cell_refinement 'SMART, SAINT'
_computing_data_collection SMART
_computing_data_reduction SAINT
_computing_molecular_graphics 'SHELXP-93 (Sheldrick, 1993)'
_computing_publication_material 'SHELXCIF-93 (Sheldrick, 1993)'
_computing_structure_refinement 'SHELXL-97 (Sheldrick, 1997)'
_computing_structure_solution 'SHELXS-97 (Sheldrick, 1990)'
_diffrn_ambient_temperature 173(2)
_diffrn_measured_fraction_theta_full 0.906
_diffrn_measured_fraction_theta_max 0.906
_diffrn_measurement_device_type 'Bruker SMART APEX CCD'
_diffrn_measurement_method '0.3 deg wide \w exposures'
_diffrn_radiation_monochromator graphite
_diffrn_radiation_source 'fine-focus sealed tube'
_diffrn_radiation_type MoK\a
_diffrn_radiation_wavelength 0.71073
_diffrn_reflns_av_R_equivalents 0.0125
_diffrn_reflns_av_sigmaI/netI 0.0192
_diffrn_reflns_limit_h_max 11
_diffrn_reflns_limit_h_min -11
_diffrn_reflns_limit_k_max 15
_diffrn_reflns_limit_k_min -15
_diffrn_reflns_limit_l_max 22
_diffrn_reflns_limit_l_min -21
_diffrn_reflns_number 13271
_diffrn_reflns_theta_full 28.27
_diffrn_reflns_theta_max 28.27
_diffrn_reflns_theta_min 1.96
_diffrn_standards_decay_% 0
_diffrn_standards_interval_count na
_diffrn_standards_interval_time na
_diffrn_standards_number 'none (area detector data)'
_exptl_absorpt_coefficient_mu 6.380
_exptl_absorpt_correction_T_max 0.4284
_exptl_absorpt_correction_T_min 0.2136
_exptl_absorpt_correction_type 'multi-scan (SADABS)'
_exptl_crystal_colour 'light yellow'
_exptl_crystal_density_diffrn 2.339
_exptl_crystal_density_method none
_exptl_crystal_description block
_exptl_crystal_F_000 1004
_exptl_crystal_size_max 0.35
_exptl_crystal_size_mid 0.23
_exptl_crystal_size_min 0.16
_refine_diff_density_max 1.022
_refine_diff_density_min -1.138
_refine_diff_density_rms 0.156
_refine_ls_extinction_coef na
_refine_ls_extinction_method none
_refine_ls_goodness_of_fit_ref 1.046
_refine_ls_hydrogen_treatment noref
_refine_ls_matrix_type full
_refine_ls_number_parameters 493
_refine_ls_number_reflns 6834
_refine_ls_number_restraints 92
_refine_ls_restrained_S_all 1.064
_refine_ls_R_factor_all 0.0390
_refine_ls_R_factor_gt 0.0375
_refine_ls_shift/su_max 0.001
_refine_ls_shift/su_mean 0.000
_refine_ls_structure_factor_coef Fsqd
_refine_ls_weighting_details 'calc w=1/[\s^2^(Fo^2^)+(0.0642P)^2^+4.4768P] where P=(Fo^2^+2Fc^2^)/3'
_refine_ls_weighting_scheme calc
_refine_ls_wR_factor_gt 0.0995
_refine_ls_wR_factor_ref 0.1007
_reflns_number_gt 6499
_reflns_number_total 6834
_reflns_threshold_expression >2sigma(I)
_cod_data_source_file ja051265msi20050226_020702.cif
_cod_data_source_block Bi2Zn(hfac)8_(6)
_cod_database_code 4111664

loop_
_symmetry_equiv_pos_as_xyz
'x, y, z'
'-x, -y, -z'

loop_
_atom_site_label
_atom_site_type_symbol
_atom_site_fract_x
_atom_site_fract_y
_atom_site_fract_z
_atom_site_U_iso_or_equiv
_atom_site_adp_type
_atom_site_occupancy
_atom_site_symmetry_multiplicity
_atom_site_calc_flag
_atom_site_refinement_flags
_atom_site_disorder_assembly
_atom_site_disorder_group
Bi1 Bi -0.05828(2) 0.627930(17) 0.708626(10) 0.03298(8) Uani 1 1 d . . .
Zn1 Zn 0.0000 0.5000 0.5000 0.03717(18) Uani 1 2 d S . .
O1 O -0.1209(5) 0.7994(4) 0.7885(3) 0.0456(9) Uani 1 1 d . . .
O2 O 0.1440(5) 0.8224(4) 0.7045(3) 0.0437(8) Uani 1 1 d . . .
O3 O 0.1517(4) 0.5758(4) 0.6330(2) 0.0351(7) Uani 1 1 d . . .
O4 O -0.0374(5) 0.4280(4) 0.7209(2) 0.0413(8) Uani 1 1 d . . .
O5 O -0.2205(5) 0.5561(4) 0.8025(2) 0.0449(9) Uani 1 1 d . . .
O6 O 0.1336(5) 0.6961(4) 0.8173(2) 0.0478(9) Uani 1 1 d . . .
O7 O 0.1836(4) 0.6062(3) 0.4533(2) 0.0349(7) Uani 1 1 d . . .
O8 O 0.0726(5) 0.3522(4) 0.4578(2) 0.0362(7) Uani 1 1 d . . .
C1 C -0.1351(12) 0.9812(8) 0.8868(5) 0.077(3) Uani 1 1 d D A 1
F1 F -0.0392(14) 1.1107(10) 0.9275(7) 0.082(3) Uiso 0.50 1 d PD A 1
F2 F -0.1869(16) 0.9231(14) 0.9389(8) 0.097(3) Uiso 0.50 1 d PD A 1
F3 F -0.2801(12) 0.9690(11) 0.8476(6) 0.071(3) Uiso 0.50 1 d PD A 1
F1X F 0.0191(17) 1.0596(16) 0.8956(11) 0.128(5) Uiso 0.50 1 d PD A 2
F2X F -0.1606(19) 1.0000(16) 0.9647(8) 0.111(4) Uiso 0.50 1 d PD A 2
F3X F -0.2325(14) 1.0032(12) 0.8368(7) 0.077(3) Uiso 0.50 1 d PD A 2
C5 C 0.3675(9) 1.0257(7) 0.7451(7) 0.074(2) Uani 1 1 d D A 1
F4 F 0.4600(17) 0.9660(13) 0.7066(9) 0.100(4) Uiso 0.50 1 d PD A 1
F5 F 0.473(2) 1.1080(16) 0.8128(9) 0.125(5) Uiso 0.50 1 d PD A 1
F6 F 0.329(2) 1.0876(16) 0.7025(11) 0.119(5) Uiso 0.50 1 d PD A 1
F4X F 0.515(2) 1.023(2) 0.7547(15) 0.170(8) Uiso 0.50 1 d PD A 1
F5X F 0.406(2) 1.1399(13) 0.8052(9) 0.111(4) Uiso 0.50 1 d PD A 1
F6X F 0.3375(14) 1.0426(12) 0.6729(7) 0.080(3) Uiso 0.50 1 d PD A 1
C6 C 0.4299(8) 0.5950(8) 0.6380(4) 0.0566(16) Uani 1 1 d D B 1
F7 F 0.4939(16) 0.7332(9) 0.6711(11) 0.054(3) Uiso 0.34 1 d PD B 1
F8 F 0.4197(14) 0.5638(16) 0.5538(5) 0.042(2) Uiso 0.34 1 d PD B 1
F9 F 0.5389(16) 0.5619(16) 0.6720(10) 0.047(3) Uiso 0.34 1 d PD B 1
F7X F 0.5133(18) 0.7251(11) 0.6994(9) 0.066(4) Uiso 0.33 1 d PD B 2
F8X F 0.4336(15) 0.6182(15) 0.5662(7) 0.054(3) Uiso 0.33 1 d PD B 2
F9X F 0.5355(16) 0.5405(13) 0.6453(10) 0.053(4) Uiso 0.33 1 d PD B 2
F7Y F 0.461(3) 0.7128(19) 0.6232(18) 0.124(8) Uiso 0.33 1 d PD B 3
F8Y F 0.402(2) 0.5074(18) 0.5565(9) 0.085(5) Uiso 0.33 1 d PD B 3
F9Y F 0.5713(17) 0.6113(17) 0.6748(10) 0.073(4) Uiso 0.33 1 d PD B 3
C7 C 0.2611(8) 0.5416(6) 0.6609(4) 0.0481(13) Uani 1 1 d . B .
C8 C 0.2411(9) 0.4612(7) 0.7070(4) 0.0562(15) Uani 1 1 d . . .
H8 H 0.3328 0.4423 0.7230 0.067 Uiso 1 1 calc R A .
C9 C 0.0869(9) 0.4057(6) 0.7313(4) 0.0535(15) Uani 1 1 d . C .
C10 C 0.0678(10) 0.3007(7) 0.7715(5) 0.0639(18) Uani 1 1 d D C 1
F10 F -0.002(2) 0.3271(15) 0.8402(9) 0.064(3) Uiso 0.34 1 d PD C 1
F11 F 0.2148(13) 0.2986(15) 0.7995(11) 0.058(3) Uiso 0.34 1 d PD C 1
F12 F -0.024(2) 0.1844(10) 0.7206(8) 0.053(3) Uiso 0.34 1 d PD C 1
F10X F -0.070(2) 0.273(2) 0.8087(13) 0.084(4) Uiso 0.33 1 d PD C 2
F11X F 0.1974(16) 0.3314(15) 0.8286(10) 0.063(3) Uiso 0.33 1 d PD C 2
F12X F 0.047(3) 0.1959(15) 0.7097(9) 0.086(5) Uiso 0.33 1 d PD C 2
F10Y F 0.111(3) 0.358(2) 0.8528(10) 0.112(6) Uiso 0.33 1 d PD C 3
F11Y F 0.183(3) 0.250(3) 0.7485(19) 0.128(8) Uiso 0.33 1 d PD C 3
F12Y F -0.0735(19) 0.2025(17) 0.7491(14) 0.092(5) Uiso 0.33 1 d PD C 3
C11 C -0.3073(11) 0.5287(9) 0.9247(5) 0.070(2) Uani 1 1 d D A 1
F13 F -0.264(3) 0.4780(19) 0.9796(11) 0.097(5) Uiso 0.34 1 d PD A 1
F14 F -0.315(3) 0.6387(17) 0.9837(11) 0.087(6) Uiso 0.34 1 d PD A 1
F15 F -0.4586(14) 0.4500(16) 0.8818(8) 0.055(3) Uiso 0.34 1 d PD A 1
F13X F -0.299(3) 0.4114(19) 0.9193(17) 0.131(8) Uiso 0.33 1 d PD A 2
F14X F -0.284(3) 0.588(2) 1.0057(9) 0.107(7) Uiso 0.33 1 d PD A 2
F15X F -0.4614(17) 0.497(2) 0.8885(11) 0.082(5) Uiso 0.33 1 d PD A 2
F13Y F -0.180(3) 0.499(2) 0.9531(15) 0.120(7) Uiso 0.33 1 d PD D 3
F14Y F -0.348(2) 0.5963(18) 0.9900(9) 0.074(4) Uiso 0.33 1 d PD D 3
F15Y F -0.420(2) 0.4123(14) 0.8827(10) 0.080(5) Uiso 0.33 1 d PD D 3
C15 C 0.3175(10) 0.7630(7) 0.9401(4) 0.0636(18) Uani 1 1 d D A 1
F16 F 0.3881(14) 0.8812(10) 0.9374(7) 0.099(3) Uiso 0.60 1 d PD A 1
F17 F 0.3109(14) 0.7795(10) 1.0203(6) 0.091(3) Uiso 0.60 1 d PD A 1
F18 F 0.4118(16) 0.7052(13) 0.9130(8) 0.109(4) Uiso 0.60 1 d PD A 1
F16X F 0.449(2) 0.8676(19) 0.9804(16) 0.161(9) Uiso 0.40 1 d PD A 2
F17X F 0.204(2) 0.7412(19) 0.9873(12) 0.118(6) Uiso 0.40 1 d PD A 2
F18X F 0.3645(14) 0.6633(10) 0.9220(7) 0.058(2) Uiso 0.40 1 d PD A 2
C16 C 0.3618(7) 0.7840(6) 0.4200(4) 0.0488(13) Uani 1 1 d . . .
F19 F 0.4921(5) 0.8615(4) 0.4817(3) 0.0740(12) Uani 1 1 d . . .
F20 F 0.4017(5) 0.6939(4) 0.3668(3) 0.0694(12) Uani 1 1 d . . .
F21 F 0.3341(5) 0.8576(5) 0.3795(3) 0.0712(12) Uani 1 1 d . . .
C17 C 0.2100(6) 0.7202(5) 0.4566(3) 0.0350(10) Uani 1 1 d . . .
C18 C 0.1229(7) 0.7962(5) 0.4897(4) 0.0405(11) Uani 1 1 d . . .
H18 H 0.1563 0.8808 0.4858 0.049 Uiso 1 1 calc R A .
C19 C 0.0110(7) 0.2463(5) 0.4718(3) 0.0371(10) Uani 1 1 d . . .
C20 C 0.1031(9) 0.1559(7) 0.4416(5) 0.0554(16) Uani 1 1 d D E 1
F22 F 0.1920(12) 0.1536(10) 0.5053(5) 0.060(2) Uiso 0.50 1 d PD E 1
F23 F -0.0136(10) 0.0248(7) 0.4053(6) 0.0499(18) Uiso 0.50 1 d PD E 1
F24 F 0.2009(10) 0.1903(8) 0.3906(5) 0.0477(18) Uiso 0.50 1 d PD E 1
F22X F 0.2430(13) 0.2037(12) 0.5033(6) 0.078(3) Uiso 0.50 1 d PD F 2
F23X F 0.0293(13) 0.0368(9) 0.4338(7) 0.068(3) Uiso 0.50 1 d PD F 2
F24X F 0.1500(10) 0.1569(8) 0.3672(5) 0.0455(17) Uiso 0.50 1 d PD F 2
C2 C -0.0407(12) 0.9183(9) 0.8256(6) 0.045(2) Uiso 0.60 1 d PD A 1
C3 C 0.1191(13) 0.9910(10) 0.8174(7) 0.050(2) Uiso 0.60 1 d PD A 1
H3 H 0.1776 1.0782 0.8554 0.059 Uiso 0.60 1 calc PR A 1
C4 C 0.1949(12) 0.9394(9) 0.7550(6) 0.045(2) Uiso 0.60 1 d PD A 1
C14V C 0.250(2) 0.7758(19) 0.8593(11) 0.070(5) Uiso 0.40 1 d PD A 2
C3V C 0.327(3) 0.8885(19) 0.8402(12) 0.073(5) Uiso 0.40 1 d PD A 2
H3V H 0.4160 0.9608 0.8804 0.088 Uiso 0.40 1 calc PR A 2
C4V C 0.278(3) 0.8993(19) 0.7643(13) 0.078(6) Uiso 0.40 1 d PD A 2
C12 C -0.1669(12) 0.5787(10) 0.8777(6) 0.048(2) Uiso 0.60 1 d PD A 1
C13 C -0.0009(13) 0.6413(10) 0.9231(7) 0.052(2) Uiso 0.60 1 d PD A 1
H13 H 0.0192 0.6462 0.9795 0.062 Uiso 0.60 1 calc PR A 1
C14 C 0.1318(11) 0.6951(9) 0.8884(6) 0.045(2) Uiso 0.60 1 d PD A 1
C12V C -0.2414(19) 0.6129(12) 0.8702(9) 0.045(3) Uiso 0.40 1 d PD A 2
C13V C -0.214(2) 0.7459(13) 0.9008(10) 0.049(3) Uiso 0.40 1 d PD A 2
H13V H -0.2357 0.7813 0.9548 0.059 Uiso 0.40 1 calc PR A 2
C2V C -0.1557(18) 0.8273(12) 0.8557(9) 0.045(3) Uiso 0.40 1 d PD A 2

loop_
_atom_site_aniso_label
_atom_site_aniso_U_11
_atom_site_aniso_U_22
_atom_site_aniso_U_33
_atom_site_aniso_U_23
_atom_site_aniso_U_13
_atom_site_aniso_U_12
Bi1 0.03332(11) 0.03861(11) 0.02933(11) 0.01220(8) 0.00878(7) 0.01622(8)
Zn1 0.0494(5) 0.0331(4) 0.0378(4) 0.0171(3) 0.0204(4) 0.0205(3)
O1 0.053(2) 0.043(2) 0.046(2) 0.0138(17) 0.0173(18) 0.0250(18)
O2 0.045(2) 0.0384(19) 0.047(2) 0.0172(16) 0.0141(17) 0.0137(16)
O3 0.0342(17) 0.0426(18) 0.0337(17) 0.0142(14) 0.0077(14) 0.0203(15)
O4 0.051(2) 0.0384(18) 0.0391(19) 0.0177(15) 0.0080(16) 0.0196(17)
O5 0.050(2) 0.053(2) 0.041(2) 0.0255(18) 0.0207(17) 0.0222(18)
O6 0.044(2) 0.057(2) 0.0363(19) 0.0079(17) -0.0008(16) 0.0217(19)
O7 0.0324(16) 0.0345(17) 0.0392(18) 0.0153(14) 0.0100(14) 0.0123(14)
O8 0.0412(18) 0.0384(18) 0.0391(18) 0.0196(15) 0.0139(15) 0.0211(15)
C1 0.094(6) 0.075(5) 0.062(4) -0.006(4) 0.003(4) 0.059(5)
C5 0.048(4) 0.045(4) 0.116(7) 0.033(4) -0.003(4) 0.003(3)
C6 0.039(3) 0.084(5) 0.052(3) 0.022(3) 0.009(3) 0.032(3)
C7 0.047(3) 0.055(3) 0.042(3) 0.011(2) 0.006(2) 0.026(3)
C8 0.062(4) 0.058(4) 0.056(4) 0.020(3) 0.002(3) 0.033(3)
C9 0.061(4) 0.043(3) 0.058(4) 0.019(3) 0.002(3) 0.022(3)
C10 0.076(5) 0.050(3) 0.072(5) 0.028(3) 0.000(4) 0.028(3)
C11 0.084(5) 0.092(6) 0.052(4) 0.042(4) 0.031(4) 0.037(5)
C15 0.068(4) 0.062(4) 0.048(4) 0.002(3) -0.011(3) 0.029(4)
C16 0.036(3) 0.041(3) 0.066(4) 0.021(3) 0.015(3) 0.009(2)
F19 0.0355(19) 0.065(3) 0.101(4) 0.021(2) 0.003(2) 0.0058(17)
F20 0.063(2) 0.057(2) 0.094(3) 0.029(2) 0.051(2) 0.0231(19)
F21 0.061(2) 0.074(3) 0.105(3) 0.062(3) 0.040(2) 0.027(2)
C17 0.033(2) 0.034(2) 0.034(2) 0.0128(19) 0.0048(19) 0.0097(19)
C18 0.049(3) 0.037(2) 0.046(3) 0.021(2) 0.016(2) 0.021(2)
C19 0.045(3) 0.040(3) 0.037(2) 0.020(2) 0.010(2) 0.023(2)
C20 0.071(4) 0.063(4) 0.069(4) 0.044(3) 0.032(3) 0.047(3)

loop_
_atom_type_symbol
_atom_type_description
_atom_type_scat_dispersion_real
_atom_type_scat_dispersion_imag
_atom_type_scat_source
C C 0.0033 0.0016 'International Tables Vol C Tables 4.2.6.8 and 6.1.1.4'
H H 0.0000 0.0000 'International Tables Vol C Tables 4.2.6.8 and 6.1.1.4'
O O 0.0106 0.0060 'International Tables Vol C Tables 4.2.6.8 and 6.1.1.4'
F F 0.0171 0.0103 'International Tables Vol C Tables 4.2.6.8 and 6.1.1.4'
Zn Zn 0.2839 1.4301 'International Tables Vol C Tables 4.2.6.8 and 6.1.1.4'
Bi Bi -4.1077 10.2566 'International Tables Vol C Tables 4.2.6.8 and 6.1.1.4'

loop_
_geom_angle_atom_site_label_1
_geom_angle_atom_site_label_2
_geom_angle_atom_site_label_3
_geom_angle
_geom_angle_site_symmetry_1
_geom_angle_site_symmetry_3
_geom_angle_publ_flag
O6 Bi1 O1 82.94(16) . . y
O6 Bi1 O2 75.07(16) . . y
O1 Bi1 O2 72.74(14) . . y
O6 Bi1 O5 79.45(16) . . y
O1 Bi1 O5 72.16(15) . . y
O2 Bi1 O5 138.58(15) . . y
O6 Bi1 O3 83.24(14) . . y
O1 Bi1 O3 143.54(14) . . y
O2 Bi1 O3 71.14(13) . . y
O5 Bi1 O3 137.24(13) . . y
O6 Bi1 O4 74.52(15) . . y
O1 Bi1 O4 137.68(14) . . y
O2 Bi1 O4 131.84(14) . . y
O5 Bi1 O4 68.83(14) . . y
O3 Bi1 O4 68.95(13) . . y
O8 Zn1 O8 180.000(2) . 2_566 y
O8 Zn1 O7 88.40(14) . . y
O8 Zn1 O7 91.60(14) 2_566 . y
O8 Zn1 O7 91.60(14) . 2_566 y
O8 Zn1 O7 88.40(14) 2_566 2_566 y
O7 Zn1 O7 180.000(1) . 2_566 y
O8 Zn1 O3 85.77(14) . 2_566 y
O8 Zn1 O3 94.23(14) 2_566 2_566 y
O7 Zn1 O3 83.96(14) . 2_566 ?
O7 Zn1 O3 96.04(14) 2_566 2_566 ?
O8 Zn1 O3 94.23(14) . . y
O8 Zn1 O3 85.77(14) 2_566 . y
O7 Zn1 O3 96.04(14) . . y
O7 Zn1 O3 83.96(14) 2_566 . y
O3 Zn1 O3 180.000(1) 2_566 . y
C2V O1 C2 72.0(8) . . ?
C2V O1 Bi1 133.6(7) . . ?
C2 O1 Bi1 135.0(5) . . ?
C4 O2 C4V 46.3(11) . . ?
C4 O2 Bi1 130.7(5) . . ?
C4V O2 Bi1 123.4(7) . . ?
C7 O3 Zn1 129.4(3) . . ?
C7 O3 Bi1 125.2(4) . . ?
Zn1 O3 Bi1 97.20(12) . . ?
C9 O4 Bi1 129.1(4) . . ?
C12V O5 C12 42.9(8) . . ?
C12V O5 Bi1 132.7(7) . . ?
C12 O5 Bi1 125.6(5) . . ?
C14V O6 C14 71.1(10) . . ?
C14V O6 Bi1 148.0(9) . . ?
C14 O6 Bi1 133.9(5) . . ?
C17 O7 Zn1 124.1(3) . . ?
C19 O8 Zn1 123.6(3) . . ?
F2 C1 F3 100.5(11) . . ?
F2 C1 F1 111.1(10) . . ?
F3 C1 F1 108.7(9) . . ?
F2 C1 C2 114.1(9) . . ?
F3 C1 C2 112.1(8) . . ?
F1 C1 C2 110.0(9) . . ?
F6 C5 F5 109.8(13) . . ?
F6 C5 F4X 122.8(15) . . ?
F5 C5 F4X 62.5(13) . . ?
F6 C5 F5X 80.4(12) . . ?
F5 C5 F5X 36.6(9) . . ?
F4X C5 F5X 96.4(13) . . ?
F6 C5 F4 110.0(13) . . ?
F5 C5 F4 100.6(11) . . ?
F4X C5 F4 38.1(10) . . ?
F5X C5 F4 132.5(12) . . ?
F6 C5 F6X 28.2(8) . . ?
F5 C5 F6X 128.7(11) . . ?
F4X C5 F6X 109.1(14) . . ?
F5X C5 F6X 106.8(10) . . ?
F4 C5 F6X 84.7(11) . . ?
F6 C5 C4 101.6(10) . . ?
F5 C5 C4 117.3(12) . . ?
F4X C5 C4 133.6(12) . . ?
F5X C5 C4 104.3(10) . . ?
F4 C5 C4 117.6(9) . . ?
F6X C5 C4 104.0(8) . . ?
F4X F4 C5 69.4(11) . . ?
F5X F5 C5 73.6(12) . . ?
F5X F5 F4X 127.4(17) . . ?
C5 F5 F4X 59.1(10) . . ?
F6X F6 C5 80.6(15) . . ?
F6X F6 F5X 127.8(18) . . ?
C5 F6 F5X 50.9(8) . . ?
F4 F4X C5 72.5(12) . . ?
F4 F4X F5 130.8(17) . . ?
C5 F4X F5 58.4(11) . . ?
F5 F5X C5 69.8(11) . . ?
F5 F5X F6 109.9(15) . . ?
C5 F5X F6 48.7(8) . . ?
F6 F6X C5 71.2(13) . . ?
F9 C6 F8 112.7(10) . . ?
F9 C6 F7 105.9(11) . . ?
F8 C6 F7 105.2(11) . . ?
F9 C6 C7 111.9(9) . . ?
F8 C6 C7 112.1(7) . . ?
F7 C6 C7 108.6(7) . . ?
O3 C7 C8 127.8(6) . . ?
O3 C7 C6 114.9(6) . . ?
C8 C7 C6 117.3(6) . . ?
C7 C8 C9 121.4(6) . . ?
O4 C9 C8 126.9(6) . . ?
O4 C9 C10 115.3(6) . . ?
C8 C9 C10 117.7(6) . . ?
F12 C10 F11 107.0(11) . . ?
F12 C10 F10 109.0(12) . . ?
F11 C10 F10 105.2(11) . . ?
F12 C10 C9 112.2(8) . . ?
F11 C10 C9 114.0(8) . . ?
F10 C10 C9 109.2(8) . . ?
F15 C11 F13 109.1(13) . . ?
F15 C11 F14 108.9(13) . . ?
F13 C11 F14 97.3(12) . . ?
F15 C11 C12 119.2(9) . . ?
F13 C11 C12 112.9(12) . . ?
F14 C11 C12 107.1(12) . . ?
F18 C15 F16 106.1(11) . . ?
F18 C15 F17 112.3(9) . . ?
F16 C15 F17 105.7(8) . . ?
F18 C15 C14 114.9(9) . . ?
F16 C15 C14 109.2(8) . . ?
F17 C15 C14 108.3(8) . . ?
F19 C16 F21 107.3(5) . . ?
F19 C16 F20 108.7(5) . . ?
F21 C16 F20 107.9(6) . . ?
F19 C16 C17 109.4(5) . . ?
F21 C16 C17 112.1(5) . . ?
F20 C16 C17 111.3(5) . . ?
O7 C17 C18 128.7(5) . . ?
O7 C17 C16 114.8(5) . . ?
C18 C17 C16 116.5(5) . . ?
C17 C18 C19 122.6(5) . 2_566 ?
O8 C19 C18 129.2(5) . 2_566 ?
O8 C19 C20 113.1(5) . . ?
C18 C19 C20 117.7(5) 2_566 . ?
F24 C20 F22 108.9(8) . . ?
F24 C20 F23 111.7(7) . . ?
F22 C20 F23 102.8(7) . . ?
F24 C20 C19 112.6(5) . . ?
F22 C20 C19 110.8(7) . . ?
F23 C20 C19 109.7(6) . . ?
O1 C2 C3 125.8(9) . . ?
O1 C2 C1 112.6(8) . . ?
C3 C2 C1 121.5(9) . . ?
C4 C3 C2 121.5(9) . . ?
O2 C4 C3 128.0(9) . . ?
O2 C4 C5 112.1(8) . . ?
C3 C4 C5 119.7(9) . . ?
O6 C14V C3V 119.5(15) . . ?
C14V C3V C4V 122.7(17) . . ?
O2 C4V C3V 130.1(16) . . ?
O5 C12 C13 129.5(9) . . ?
O5 C12 C11 112.9(8) . . ?
C13 C12 C11 117.6(9) . . ?
C14 C13 C12 122.2(10) . . ?
O6 C14 C13 129.2(9) . . ?
O6 C14 C15 109.4(7) . . ?
C13 C14 C15 121.3(9) . . ?
O5 C12V C13V 125.1(12) . . ?
C2V C13V C12V 122.6(13) . . ?
O1 C2V C13V 127.2(12) . . ?

loop_
_geom_bond_atom_site_label_1
_geom_bond_atom_site_label_2
_geom_bond_distance
_geom_bond_site_symmetry_2
_geom_bond_publ_flag
Bi1 O6 2.159(4) . y
Bi1 O1 2.319(4) . y
Bi1 O2 2.346(4) . y
Bi1 O5 2.347(4) . y
Bi1 O3 2.449(3) . y
Bi1 O4 2.476(4) . y
Zn1 O8 1.996(3) . y
Zn1 O8 1.996(3) 2_566 y
Zn1 O7 2.016(3) . y
Zn1 O7 2.016(3) 2_566 y
Zn1 O3 2.296(3) 2_566 y
Zn1 O3 2.296(3) . y
O1 C2V 1.182(15) . ?
O1 C2 1.237(10) . ?
O2 C4 1.267(10) . ?
O2 C4V 1.33(2) . ?
O3 C7 1.280(7) . ?
O4 C9 1.220(8) . ?
O5 C12V 1.205(15) . ?
O5 C12 1.254(11) . ?
O6 C14V 1.11(2) . ?
O6 C14 1.219(10) . ?
O7 C17 1.249(6) . ?
O8 C19 1.262(6) . ?
C1 F2 1.284(14) . ?
C1 F3 1.336(12) . ?
C1 F1 1.360(12) . ?
C1 C2 1.543(11) . ?
C5 F6 1.279(14) . ?
C5 F5 1.292(15) . ?
C5 F4X 1.302(16) . ?
C5 F5X 1.320(14) . ?
C5 F4 1.326(14) . ?
C5 F6X 1.332(12) . ?
C5 C4 1.535(12) . ?
F4 F4X 0.86(2) . ?
F5 F5X 0.820(19) . ?
F5 F4X 1.34(2) . ?
F6 F6X 0.639(18) . ?
F6 F5X 1.68(2) . ?
C6 F9 1.317(11) . ?
C6 F8 1.360(11) . ?
C6 F7 1.411(12) . ?
C6 C7 1.506(9) . ?
C7 C8 1.372(9) . ?
C8 C9 1.416(11) . ?
C9 C10 1.544(9) . ?
C10 F12 1.287(12) . ?
C10 F11 1.356(12) . ?
C10 F10 1.357(13) . ?
C11 F15 1.315(13) . ?
C11 F13 1.354(15) . ?
C11 F14 1.397(15) . ?
C11 C12 1.540(12) . ?
C15 F18 1.266(12) . ?
C15 F16 1.311(12) . ?
C15 F17 1.331(11) . ?
C15 C14 1.587(11) . ?
C16 F19 1.327(8) . ?
C16 F21 1.330(8) . ?
C16 F20 1.331(8) . ?
C16 C17 1.540(7) . ?
C17 C18 1.384(8) . ?
C18 C19 1.384(8) 2_566 ?
C19 C18 1.384(8) 2_566 ?
C19 C20 1.535(8) . ?
C20 F24 1.305(9) . ?
C20 F22 1.313(10) . ?
C20 F23 1.410(10) . ?
C2 C3 1.389(13) . ?
C3 C4 1.383(14) . ?
C14V C3V 1.393(19) . ?
C3V C4V 1.397(19) . ?
C12 C13 1.413(13) . ?
C13 C14 1.367(13) . ?
C12V C13V 1.401(16) . ?
C13V C2V 1.380(16) . ?
